data_1572132
loop_
_publ_author_name
'Chen, Tianhong'
'Ma, Yu-Juan'
'Xiao, Guowei'
'Fang, Xiaoyu'
'Liu, Yumin'
'Li, Kangjing'
'Yan, Dongpeng'

_publ_section_title
;
 The trade-off anionic modulation in metal-organic glasses showing
 color-tunable persistent luminescence.
;
_journal_issue 20
_journal_name_full 'Materials horizons'
_journal_page_first 4951
_journal_page_last 4960
_journal_paper_doi 10.1039/d4mh00771a
_journal_volume 11
_journal_year 2024
_chemical_formula_sum 'C20 H28 N4 O7 Zn'
_chemical_formula_weight 501.83
_chemical_name_systematic MeBIMZnOAc
_space_group_crystal_system monoclinic
_space_group_IT_number 15
_space_group_name_Hall '-C 2yc'
_space_group_name_H-M_alt 'C 1 2/c 1'
_atom_sites_solution_hydrogens mixed
_audit_creation_method SHELXL-2018/3
_audit_update_record
;
2024-06-12 deposited with the CCDC.	2024-07-16 downloaded from the CCDC.
;
_cell_angle_alpha 90
_cell_angle_beta 96.7823(18)
_cell_angle_gamma 90
_cell_formula_units_Z 4
_cell_length_a 8.33375(17)
_cell_length_b 16.2999(3)
_cell_length_c 15.9774(3)
_cell_measurement_reflns_used 11335
_cell_measurement_temperature 293(2)
_cell_measurement_theta_max 76.3560
_cell_measurement_theta_min 5.4030
_cell_volume 2155.17(7)
_computing_structure_refinement 'SHELXL-2018/3 (Sheldrick, 2018)'
_computing_structure_solution 'SHELXT 2014/5 (Sheldrick, 2014)'
_diffrn_ambient_temperature 293(2)
_diffrn_measured_fraction_theta_full 0.999
_diffrn_measured_fraction_theta_max 0.980
_diffrn_measurement_device_type 'XtaLAB Synergy R, DW system, HyPix'
_diffrn_radiation_type CuK\a
_diffrn_radiation_wavelength 1.54184
_diffrn_reflns_av_R_equivalents 0.0666
_diffrn_reflns_av_unetI/netI 0.0333
_diffrn_reflns_Laue_measured_fraction_full 0.999
_diffrn_reflns_Laue_measured_fraction_max 0.980
_diffrn_reflns_limit_h_max 10
_diffrn_reflns_limit_h_min -10
_diffrn_reflns_limit_k_max 20
_diffrn_reflns_limit_k_min -20
_diffrn_reflns_limit_l_max 19
_diffrn_reflns_limit_l_min -20
_diffrn_reflns_number 12344
_diffrn_reflns_point_group_measured_fraction_full 0.999
_diffrn_reflns_point_group_measured_fraction_max 0.980
_diffrn_reflns_theta_full 67.684
_diffrn_reflns_theta_max 76.574
_diffrn_reflns_theta_min 5.428
_exptl_absorpt_coefficient_mu 2.028
_exptl_absorpt_correction_T_max 1.00000
_exptl_absorpt_correction_T_min 0.87551
_exptl_absorpt_correction_type multi-scan
_exptl_crystal_colour 'clear intense colourless'
_exptl_crystal_density_diffrn 1.547
_exptl_crystal_description needle
_exptl_crystal_F_000 1048
_exptl_crystal_size_max 0.250
_exptl_crystal_size_mid 0.200
_exptl_crystal_size_min 0.150
_refine_diff_density_max 0.460
_refine_diff_density_min -0.585
_refine_diff_density_rms 0.104
_refine_ls_extinction_method none
_refine_ls_goodness_of_fit_ref 1.062
_refine_ls_hydrogen_treatment constr
_refine_ls_matrix_type full
_refine_ls_number_parameters 154
_refine_ls_number_reflns 2235
_refine_ls_number_restraints 0
_refine_ls_restrained_S_all 1.062
_refine_ls_R_factor_all 0.0391
_refine_ls_R_factor_gt 0.0388
_refine_ls_shift/su_max 0.000
_refine_ls_shift/su_mean 0.000
_refine_ls_structure_factor_coef Fsqd
_refine_ls_weighting_details 'w=1/[\s^2^(Fo^2^)+(0.0614P)^2^+4.1808P] where P=(Fo^2^+2Fc^2^)/3'
_refine_ls_weighting_scheme calc
_refine_ls_wR_factor_gt 0.1027
_refine_ls_wR_factor_ref 0.1029
_reflns_Friedel_coverage 0.000
_reflns_number_gt 2204
_reflns_number_total 2235
_reflns_threshold_expression 'I > 2\s(I)'
_cod_data_source_file d4mh00771a2.cif
_cod_data_source_block 20210325d
_cod_depositor_comments 'Adding full bibliography for 1572132--1572134.cif.'
_cod_original_cell_volume 2155.18(7)
_cod_original_sg_symbol_H-M 'C 2/c'
_cod_database_code 1572132
_shelx_shelxl_version_number 2018/3
_shelx_space_group_comment
;
The symmetry employed for this shelxl refinement is uniquely defined
by the following loop, which should always be used as a source of
symmetry information in preference to the above space-group names.
They are only intended as comments.
;

loop_
_space_group_symop_operation_xyz
'x, y, z'
'-x, y, -z+1/2'
'x+1/2, y+1/2, z'
'-x+1/2, y+1/2, -z+1/2'
'-x, -y, -z'
'x, -y, z-1/2'
'-x+1/2, -y+1/2, -z'
'x+1/2, -y+1/2, z-1/2'

loop_
_atom_site_label
_atom_site_type_symbol
_atom_site_fract_x
_atom_site_fract_y
_atom_site_fract_z
_atom_site_U_iso_or_equiv
_atom_site_adp_type
_atom_site_occupancy
_atom_site_site_symmetry_order
_atom_site_calc_flag
_atom_site_refinement_flags_posn
_atom_site_refinement_flags_adp
_atom_site_refinement_flags_occupancy
_atom_site_disorder_assembly
_atom_site_disorder_group
Zn01 Zn 0.500000 0.37472(2) 0.750000 0.01254(14) Uani 1 2 d S T P . .
O002 O 0.72265(16) 0.41983(8) 0.77628(8) 0.0178(3) Uani 1 1 d . . . . .
O003 O 0.500000 0.17903(13) 0.250000 0.0242(4) Uani 1 2 d GS T P . .
H00K H 0.539624 0.220768 0.227995 0.036 Uiso 0.5 1 d G U P . .
H00L H 0.571652 0.142056 0.248871 0.036 Uiso 0.5 1 d G U P . .
O004 O 0.60125(18) 0.51801(9) 0.84199(10) 0.0247(3) Uani 1 1 d . . . . .
O005 O 0.64392(18) 0.30871(9) 0.35700(9) 0.0204(3) Uani 1 1 d G . . . .
H00M H 0.611527 0.357680 0.347708 0.031 Uiso 1 1 d G U . . .
H00N H 0.585487 0.280149 0.320769 0.031 Uiso 1 1 d G U . . .
N006 N 0.51790(19) 0.30570(9) 0.64640(9) 0.0138(3) Uani 1 1 d . . . . .
N007 N 0.55483(19) 0.27445(10) 0.51487(9) 0.0152(3) Uani 1 1 d . . . . .
H007 H 0.591340 0.276913 0.466790 0.018 Uiso 1 1 calc R U . . .
C008 C 0.4260(2) 0.23650(11) 0.62226(11) 0.0139(4) Uani 1 1 d . . . . .
C009 C 0.4480(2) 0.21677(11) 0.53880(12) 0.0153(4) Uani 1 1 d . . . . .
C00A C 0.5918(2) 0.32601(11) 0.57972(11) 0.0150(4) Uani 1 1 d . . . . .
C00B C 0.7249(2) 0.48557(12) 0.82103(12) 0.0171(4) Uani 1 1 d . . . . .
C00C C 0.3649(2) 0.15300(12) 0.49511(12) 0.0177(4) Uani 1 1 d . . . . .
H00C H 0.378206 0.141227 0.439401 0.021 Uiso 1 1 calc R U . . .
C00D C 0.3224(2) 0.19008(12) 0.66618(12) 0.0170(4) Uani 1 1 d . . . . .
H00D H 0.308540 0.201867 0.721823 0.020 Uiso 1 1 calc R U . . .
C00E C 0.2414(2) 0.12580(11) 0.62322(14) 0.0186(4) Uani 1 1 d . . . . .
H00E H 0.172004 0.093557 0.650795 0.022 Uiso 1 1 calc R U . . .
C00F C 0.2613(2) 0.10796(12) 0.53887(13) 0.0196(4) Uani 1 1 d . . . . .
H00F H 0.203334 0.064813 0.511856 0.024 Uiso 1 1 calc R U . . .
C00G C 0.7021(3) 0.39685(13) 0.57420(13) 0.0225(4) Uani 1 1 d . . . . .
H00A H 0.667464 0.441731 0.606603 0.034 Uiso 1 1 calc R U . . .
H00B H 0.699951 0.413308 0.516391 0.034 Uiso 1 1 calc R U . . .
H00G H 0.810041 0.381309 0.596043 0.034 Uiso 1 1 calc R U . . .
C00H C 0.8881(3) 0.52254(13) 0.84834(14) 0.0229(4) Uani 1 1 d . . . . .
H00H H 0.906138 0.524427 0.908769 0.034 Uiso 1 1 calc R U . . .
H00I H 0.892011 0.577144 0.826160 0.034 Uiso 1 1 calc R U . . .
H00J H 0.970281 0.489628 0.827497 0.034 Uiso 1 1 calc R U . . .

loop_
_atom_site_aniso_label
_atom_site_aniso_U_11
_atom_site_aniso_U_22
_atom_site_aniso_U_33
_atom_site_aniso_U_23
_atom_site_aniso_U_13
_atom_site_aniso_U_12
Zn01 0.0141(2) 0.0117(2) 0.0115(2) 0.000 0.00022(13) 0.000
O002 0.0189(6) 0.0156(6) 0.0184(6) -0.0022(5) 0.0002(5) -0.0024(5)
O003 0.0257(11) 0.0187(10) 0.0282(11) 0.000 0.0024(9) 0.000
O004 0.0194(7) 0.0246(8) 0.0300(8) -0.0064(6) 0.0022(6) 0.0006(6)
O005 0.0241(7) 0.0196(7) 0.0177(7) 0.0004(5) 0.0024(5) 0.0017(5)
N006 0.0164(7) 0.0119(7) 0.0127(7) -0.0008(5) 0.0004(6) 0.0002(6)
N007 0.0190(7) 0.0150(7) 0.0117(7) 0.0005(6) 0.0018(6) 0.0011(6)
C008 0.0143(8) 0.0116(8) 0.0148(8) 0.0000(6) -0.0021(7) 0.0020(6)
C009 0.0167(8) 0.0134(8) 0.0150(8) 0.0017(7) -0.0014(7) 0.0029(7)
C00A 0.0172(8) 0.0134(8) 0.0139(8) 0.0013(7) 0.0004(7) 0.0014(7)
C00B 0.0204(9) 0.0155(9) 0.0149(8) 0.0020(7) -0.0003(7) -0.0009(7)
C00C 0.0215(9) 0.0154(9) 0.0151(8) -0.0009(7) -0.0032(7) 0.0032(7)
C00D 0.0164(8) 0.0176(9) 0.0168(9) 0.0021(7) 0.0011(7) 0.0027(7)
C00E 0.0140(9) 0.0157(9) 0.0255(10) 0.0050(7) 0.0003(8) 0.0007(6)
C00F 0.0191(9) 0.0117(8) 0.0258(10) -0.0017(7) -0.0064(8) -0.0005(7)
C00G 0.0289(11) 0.0196(9) 0.0199(9) 0.0005(8) 0.0065(8) -0.0067(8)
C00H 0.0209(10) 0.0194(9) 0.0276(10) -0.0036(8) -0.0008(8) -0.0034(8)

loop_
_atom_type_symbol
_atom_type_description
_atom_type_scat_dispersion_real
_atom_type_scat_dispersion_imag
_atom_type_scat_source
C C 0.0181 0.0091 'International Tables Vol C Tables 4.2.6.8 and 6.1.1.4'
H H 0.0000 0.0000 'International Tables Vol C Tables 4.2.6.8 and 6.1.1.4'
N N 0.0311 0.0180 'International Tables Vol C Tables 4.2.6.8 and 6.1.1.4'
O O 0.0492 0.0322 'International Tables Vol C Tables 4.2.6.8 and 6.1.1.4'
Zn Zn -1.5491 0.6778 'International Tables Vol C Tables 4.2.6.8 and 6.1.1.4'

loop_
_geom_angle_atom_site_label_1
_geom_angle_atom_site_label_2
_geom_angle_atom_site_label_3
_geom_angle
_geom_angle_site_symmetry_1
_geom_angle_site_symmetry_3
_geom_angle_publ_flag
O002 Zn01 O002 136.73(8) 2_656 . ?
O002 Zn01 N006 102.76(6) 2_656 2_656 ?
O002 Zn01 N006 100.93(6) . 2_656 ?
O002 Zn01 N006 100.93(6) 2_656 . ?
O002 Zn01 N006 102.76(6) . . ?
N006 Zn01 N006 112.36(9) 2_656 . ?
C00B O002 Zn01 112.08(12) . . ?
H00K O003 H00L 104.5 . . ?
H00K O003 H00K 73.7 . 2_655 ?
H00L O003 H00K 152.1 . 2_655 ?
H00K O003 H00L 152.1 . 2_655 ?
H00L O003 H00L 89.7 . 2_655 ?
H00K O003 H00L 104.5 2_655 2_655 ?
H00M O005 H00N 104.5 . . ?
C00A N006 C008 105.71(15) . . ?
C00A N006 Zn01 126.99(13) . . ?
C008 N006 Zn01 125.90(12) . . ?
C00A N007 C009 108.06(15) . . ?
C00A N007 H007 126.0 . . ?
C009 N007 H007 126.0 . . ?
N006 C008 C00D 130.68(17) . . ?
N006 C008 C009 108.61(16) . . ?
C00D C008 C009 120.70(17) . . ?
N007 C009 C00C 132.06(17) . . ?
N007 C009 C008 105.55(16) . . ?
C00C C009 C008 122.32(18) . . ?
N006 C00A N007 112.07(16) . . ?
N006 C00A C00G 126.00(17) . . ?
N007 C00A C00G 121.93(17) . . ?
O004 C00B O002 123.21(18) . . ?
O004 C00B C00H 120.20(18) . . ?
O002 C00B C00H 116.59(17) . . ?
C00F C00C C009 116.51(18) . . ?
C00F C00C H00C 121.7 . . ?
C009 C00C H00C 121.7 . . ?
C00E C00D C008 117.05(18) . . ?
C00E C00D H00D 121.5 . . ?
C008 C00D H00D 121.5 . . ?
C00D C00E C00F 121.71(18) . . ?
C00D C00E H00E 119.1 . . ?
C00F C00E H00E 119.1 . . ?
C00C C00F C00E 121.67(18) . . ?
C00C C00F H00F 119.2 . . ?
C00E C00F H00F 119.2 . . ?
C00A C00G H00A 109.5 . . ?
C00A C00G H00B 109.5 . . ?
H00A C00G H00B 109.5 . . ?
C00A C00G H00G 109.5 . . ?
H00A C00G H00G 109.5 . . ?
H00B C00G H00G 109.5 . . ?
C00B C00H H00H 109.5 . . ?
C00B C00H H00I 109.5 . . ?
H00H C00H H00I 109.5 . . ?
C00B C00H H00J 109.5 . . ?
H00H C00H H00J 109.5 . . ?
H00I C00H H00J 109.5 . . ?

loop_
_geom_bond_atom_site_label_1
_geom_bond_atom_site_label_2
_geom_bond_distance
_geom_bond_site_symmetry_2
_geom_bond_publ_flag
Zn01 O002 1.9940(14) 2_656 ?
Zn01 O002 1.9940(14) . ?
Zn01 N006 2.0214(15) 2_656 ?
Zn01 N006 2.0214(15) . ?
O002 C00B 1.287(2) . ?
O003 H00K 0.8503 . ?
O003 H00L 0.8500 . ?
O003 H00K 0.85(5) 2_655 ?
O003 H00L 0.85(5) 2_655 ?
O004 C00B 1.239(3) . ?
O005 H00M 0.8501 . ?
O005 H00N 0.8499 . ?
N006 C00A 1.334(2) . ?
N006 C008 1.392(2) . ?
N007 C00A 1.341(2) . ?
N007 C009 1.380(2) . ?
N007 H007 0.8600 . ?
C008 C00D 1.397(3) . ?
C008 C009 1.405(3) . ?
C009 C00C 1.390(3) . ?
C00A C00G 1.485(3) . ?
C00B C00H 1.505(3) . ?
C00C C00F 1.384(3) . ?
C00C H00C 0.9300 . ?
C00D C00E 1.384(3) . ?
C00D H00D 0.9300 . ?
C00E C00F 1.407(3) . ?
C00E H00E 0.9300 . ?
C00F H00F 0.9300 . ?
C00G H00A 0.9600 . ?
C00G H00B 0.9600 . ?
C00G H00G 0.9600 . ?
C00H H00H 0.9600 . ?
C00H H00I 0.9600 . ?
C00H H00J 0.9600 . ?

loop_
_geom_torsion_atom_site_label_1
_geom_torsion_atom_site_label_2
_geom_torsion_atom_site_label_3
_geom_torsion_atom_site_label_4
_geom_torsion
_geom_torsion_site_symmetry_1
_geom_torsion_site_symmetry_2
_geom_torsion_site_symmetry_3
_geom_torsion_site_symmetry_4
_geom_torsion_publ_flag
C00A N006 C008 C00D -178.79(19) . . . . ?
Zn01 N006 C008 C00D -11.6(3) . . . . ?
C00A N006 C008 C009 -0.13(19) . . . . ?
Zn01 N006 C008 C009 167.05(12) . . . . ?
C00A N007 C009 C00C 175.75(19) . . . . ?
C00A N007 C009 C008 -0.9(2) . . . . ?
N006 C008 C009 N007 0.66(19) . . . . ?
C00D C008 C009 N007 179.48(16) . . . . ?
N006 C008 C009 C00C -176.43(16) . . . . ?
C00D C008 C009 C00C 2.4(3) . . . . ?
C008 N006 C00A N007 -0.5(2) . . . . ?
Zn01 N006 C00A N007 -167.48(12) . . . . ?
C008 N006 C00A C00G 179.09(18) . . . . ?
Zn01 N006 C00A C00G 12.1(3) . . . . ?
C009 N007 C00A N006 0.9(2) . . . . ?
C009 N007 C00A C00G -178.67(17) . . . . ?
Zn01 O002 C00B O004 -2.6(2) . . . . ?
Zn01 O002 C00B C00H 176.98(13) . . . . ?
N007 C009 C00C C00F -177.84(19) . . . . ?
C008 C009 C00C C00F -1.6(3) . . . . ?
N006 C008 C00D C00E 177.20(17) . . . . ?
C009 C008 C00D C00E -1.3(3) . . . . ?
C008 C00D C00E C00F -0.3(3) . . . . ?
C009 C00C C00F C00E -0.1(3) . . . . ?
C00D C00E C00F C00C 1.1(3) . . . . ?
